data_7250283
loop_
_publ_author_name
'Elzein, Ahmed'
'Al Jomeh, Ghadah Abdullah S.'
'Tizzard, Graham J.'
'Coles, Simon J.'
'Banti, Christina N.'
'Hadjikakou, Sotiris K.'
'Kostakis, George E.'

_publ_section_title
;
 Investigating the antimicrobial activity of 1-heteroaryl benzotriazole
 silver compounds
;
_journal_issue 15
_journal_name_full 'RSC Advances'
_journal_page_first 11431
_journal_page_last 11440
_journal_paper_doi 10.1039/D5RA01072A
_journal_volume 15
_journal_year 2025
_chemical_formula_moiety 'C11 H7 Ag F3 N5 O3 S'
_chemical_formula_sum 'C11 H7 Ag F3 N5 O3 S'
_chemical_formula_weight 454.15
_space_group_crystal_system monoclinic
_space_group_IT_number 14
_space_group_name_Hall '-P 2ybc'
_space_group_name_H-M_alt 'P 1 21/c 1'
_atom_sites_solution_hydrogens geom
_atom_sites_solution_primary dual
_audit_creation_date 2024-03-30
_audit_creation_method
;
Olex2 1.5
(compiled 2023.08.24 svn.re1ec1418 for OlexSys, GUI svn.r6817)
;
_audit_update_record
;
2024-10-04 deposited with the CCDC.	2025-03-31 downloaded from the CCDC.
;
_cell_angle_alpha 90
_cell_angle_beta 100.7140(10)
_cell_angle_gamma 90
_cell_formula_units_Z 4
_cell_length_a 8.73200(10)
_cell_length_b 8.5637(2)
_cell_length_c 18.9845(3)
_cell_measurement_reflns_used 12830
_cell_measurement_temperature 124(5)
_cell_measurement_theta_max 71.3630
_cell_measurement_theta_min 4.7220
_cell_volume 1394.88(4)
_computing_cell_refinement 'CrysAlisPro 1.171.43.92a (Rigaku OD, 2023)'
_computing_data_collection 'CrysAlisPro system (CCD 43.92a 64-bit (release 05-10-2023))'
_computing_data_reduction 'CrysAlisPro 1.171.43.92a (Rigaku OD, 2023)'
_computing_molecular_graphics 'Olex2 1.5 (Dolomanov et al., 2009)'
_computing_publication_material 'Olex2 1.5 (Dolomanov et al., 2009)'
_computing_structure_refinement 'SHELXL 2018/3 (Sheldrick, 2015)'
_computing_structure_solution 'SHELXT  (Sheldrick, 2015)'
_diffrn_ambient_environment N~2~
_diffrn_ambient_temperature 124(5)
_diffrn_detector 'CCD plate'
_diffrn_detector_area_resol_mean 16.0983
_diffrn_detector_type Eos
_diffrn_measured_fraction_theta_full 0.999
_diffrn_measured_fraction_theta_max 0.992
_diffrn_measurement_details
;
List of Runs (angles in degrees, time in seconds):

  # Type    Start    End  Width  t~exp~   \w     \q     \k     \f   Frames
#--------------------------------------------------------------------------
  1  \w    -15.00  77.00   1.00    1.00    --   36.13-106.00 -73.00   92
  2  \w     82.00 175.00   1.00    2.00    --  107.00 106.00  25.00   93
  3  \w     82.00 175.00   1.00    2.00    --  107.00 106.00  25.00   93
  4  \w    -77.00  -7.00   1.00    1.00    --  -36.13 106.00  25.00   70
  5  \w    -63.00  18.00   1.00    1.00    --  -36.13  77.00  90.00   81
  6  \w    -63.00  18.00   1.00    1.00    --  -36.13  77.00-180.00   81
  7  \w   -108.00  -7.00   1.00    1.00    --  -36.13 -19.00 -30.00  101
  8  \w    -63.00  18.00   1.00    1.00    --  -36.13  77.00  90.00   81
  9  \w   -104.00 -19.00   1.00    1.00    --  -36.13 -50.00  49.29   85
 10  \w    -77.00  -7.00   1.00    1.00    --  -36.13 106.00  25.00   70
 11  \w   -105.00 -17.00   1.00    1.00    --  -36.13 -38.00   0.00   88
 12  \w     12.00 103.00   1.00    1.00    --   36.13  73.00  22.65   91
 13  \w     19.00 103.00   1.00    1.00    --   36.13  57.00  30.00   84
 14  \w     19.00 103.00   1.00    1.00    --   36.13  57.00   0.00   84
 15  \w     12.00 103.00   1.00    1.00    --   36.13  73.00  22.65   91
 16  \w     17.00 105.00   1.00    1.00    --   36.13  38.00 150.00   88
 17  \w     80.00 175.00   1.00    2.00    --  107.00  77.00 -30.00   95
 18  \w     90.00 175.00   1.00    2.00    --  107.00  45.00  60.00   85
 19  \w     80.00 175.00   1.00    2.00    --  107.00  77.00   0.00   95
 20  \w     90.00 175.00   1.00    2.00    --  107.00  45.00 -30.00   85
 21  \w     90.00 175.00   1.00    2.00    --  107.00  45.00 -30.00   85
 22  \w     80.00 175.00   1.00    2.00    --  107.00  77.00   0.00   95
 23  \w     39.00 136.00   1.00    2.00    --  107.00 -81.00  65.88   97
 24  \w     80.00 175.00   1.00    2.00    --  107.00  77.00 -60.00   95
 25  \w     80.00 149.00   1.00    2.00    --  107.00  77.00  90.00   69
 26  \w     86.00 123.00   1.00    2.00    --  107.00  30.00  30.00   37
 27  \w     89.00 114.00   1.00    2.00    --  107.00  30.00 -30.00   25
 28  \w     80.00 106.00   1.00    2.00    --  107.00  77.00  30.00   26
 29  \w     89.00 116.00   1.00    2.00    --  107.00  61.00 -30.00   27
 30  \w     86.00 121.00   1.00    2.00    --  107.00  30.00  90.00   35
 31  \w     81.00 108.00   1.00    2.00    --  107.00  77.00 -60.00   27
 32  \w     90.00 135.00   1.00    2.00    --  107.00  61.00   0.00   45
 33  \w     91.00 116.00   1.00    2.00    --  107.00  61.00  60.00   25
 34  \w     95.00 122.00   1.00    2.00    --  107.00  45.00  30.00   27
 35  \w     83.00 123.00   1.00    2.00    --  107.00 111.00 150.00   40
 36  \w     45.00 134.00   1.00    2.00    --  107.00 -77.00 -60.00   89
 37  \w     95.00 122.00   1.00    2.00    --  107.00  61.00  30.00   27
 38  \w    129.00 174.00   1.00    2.00    --  107.00  61.00  90.00   45
 39  \w    139.00 167.00   1.00    2.00    --  107.00  45.00 -60.00   28
 40  \w     90.00 115.00   1.00    2.00    --  107.00  61.00 -60.00   25
 41  \w     98.00 147.00   1.00    2.00    --  107.00  45.00   0.00   49
 42  \w     94.00 122.00   1.00    2.00    --  107.00  45.00 -60.00   28
 43  \w     39.00 137.00   1.00    2.00    --  107.00 -85.00 136.74   98
 44  \w     87.00 112.00   1.00    2.00    --  107.00  30.00  60.00   25
 45  \w     89.00 116.00   1.00    2.00    --  107.00  30.00   0.00   27
 46  \w     80.00 172.00   1.00    2.00    --  107.00  77.00  60.00   92
 47  \w     67.00  94.00   1.00    2.00    --  107.00 -81.00  65.88   27
;
_diffrn_measurement_device 'four-circle diffractometer'
_diffrn_measurement_device_type 'Xcalibur, Eos, Gemini ultra'
_diffrn_measurement_method '\w scans'
_diffrn_orient_matrix_type 'CrysAlisPro convention (1999,Acta A55,543-557)'
_diffrn_orient_matrix_UB_11 0.0861450000
_diffrn_orient_matrix_UB_12 0.0606430000
_diffrn_orient_matrix_UB_13 0.0731129000
_diffrn_orient_matrix_UB_21 0.1471221000
_diffrn_orient_matrix_UB_22 0.0280607000
_diffrn_orient_matrix_UB_23 -0.0321027000
_diffrn_orient_matrix_UB_31 -0.0560180000
_diffrn_orient_matrix_UB_32 0.1671067000
_diffrn_orient_matrix_UB_33 -0.0211546000
_diffrn_radiation_monochromator mirror
_diffrn_radiation_probe x-ray
_diffrn_radiation_type 'Cu K\a'
_diffrn_radiation_wavelength 1.54184
_diffrn_reflns_av_R_equivalents 0.0587
_diffrn_reflns_av_unetI/netI 0.0296
_diffrn_reflns_Laue_measured_fraction_full 0.999
_diffrn_reflns_Laue_measured_fraction_max 0.992
_diffrn_reflns_limit_h_max 10
_diffrn_reflns_limit_h_min -10
_diffrn_reflns_limit_k_max 10
_diffrn_reflns_limit_k_min -9
_diffrn_reflns_limit_l_max 21
_diffrn_reflns_limit_l_min -23
_diffrn_reflns_number 19129
_diffrn_reflns_point_group_measured_fraction_full 0.999
_diffrn_reflns_point_group_measured_fraction_max 0.992
_diffrn_reflns_theta_full 67.684
_diffrn_reflns_theta_max 71.426
_diffrn_reflns_theta_min 4.741
_diffrn_source 'fine-focus sealed X-ray tube'
_diffrn_source_type 'Enhance Ultra (Cu) X-ray Source'
_exptl_absorpt_coefficient_mu 13.602
_exptl_absorpt_correction_T_max 0.382
_exptl_absorpt_correction_T_min 0.055
_exptl_absorpt_correction_type analytical
_exptl_absorpt_process_details
;
CrysAlisPro 1.171.43.92a (Rigaku Oxford Diffraction, 2023)
Analytical numeric absorption correction using a multifaceted crystal
model based on expressions derived by R.C. Clark & J.S. Reid.
(Clark, R. C. & Reid, J. S. (1995). Acta Cryst. A51, 887-897)
Empirical absorption correction using spherical harmonics,
implemented in SCALE3 ABSPACK scaling algorithm.
;
_exptl_crystal_colour colourless
_exptl_crystal_colour_primary colourless
_exptl_crystal_density_diffrn 2.163
_exptl_crystal_description plate
_exptl_crystal_F_000 888
_exptl_crystal_size_max 0.548
_exptl_crystal_size_mid 0.303
_exptl_crystal_size_min 0.086
_refine_diff_density_max 0.983
_refine_diff_density_min -1.094
_refine_diff_density_rms 0.159
_refine_ls_extinction_method none
_refine_ls_goodness_of_fit_ref 1.028
_refine_ls_hydrogen_treatment constr
_refine_ls_matrix_type full
_refine_ls_number_parameters 217
_refine_ls_number_reflns 2702
_refine_ls_number_restraints 0
_refine_ls_restrained_S_all 1.028
_refine_ls_R_factor_all 0.0390
_refine_ls_R_factor_gt 0.0368
_refine_ls_shift/su_max 0.001
_refine_ls_shift/su_mean 0.000
_refine_ls_structure_factor_coef Fsqd
_refine_ls_weighting_details 'w=1/[\s^2^(Fo^2^)+(0.0682P)^2^+1.6831P] where P=(Fo^2^+2Fc^2^)/3'
_refine_ls_weighting_scheme calc
_refine_ls_wR_factor_gt 0.0978
_refine_ls_wR_factor_ref 0.1003
_reflns_Friedel_coverage 0.000
_reflns_number_gt 2535
_reflns_number_total 2702
_reflns_threshold_expression 'I > 2\s(I)'
_cod_data_source_file d5ra01072a2.cif
_cod_data_source_block aeag_274_otf
_cod_database_code 7250283
_shelx_shelxl_version_number 2018/3
_chemical_oxdiff_formula 'C11 N5 O3 S1 F3 Ag1 H10'
_shelx_space_group_comment
;
The symmetry employed for this shelxl refinement is uniquely defined
by the following loop, which should always be used as a source of
symmetry information in preference to the above space-group names.
They are only intended as comments.
;
_shelx_estimated_absorpt_t_max 0.388
_shelx_estimated_absorpt_t_min 0.050
_olex2_refinement_description
;
1.a Aromatic/amide H refined with riding coordinates:
 C2(H2), C3(H3), C4(H4), C5(H5), C7(H7), C8(H8), C9(H9)
;
_olex2_date_sample_data_collection 2023-11-30
_olex2_submission_special_instructions 'No special instructions were received'
_oxdiff_exptl_absorpt_empirical_details
;
Empirical correction (ABSPACK) includes:
- Absorption correction using spherical harmonics
- Frame scaling
;
_oxdiff_exptl_absorpt_empirical_full_max 30.168
_oxdiff_exptl_absorpt_empirical_full_min 0.467

loop_
_space_group_symop_operation_xyz
'x, y, z'
'-x, y+1/2, -z+1/2'
'-x, -y, -z'
'x, -y-1/2, z-1/2'

loop_
_atom_site_label
_atom_site_type_symbol
_atom_site_fract_x
_atom_site_fract_y
_atom_site_fract_z
_atom_site_U_iso_or_equiv
_atom_site_adp_type
_atom_site_occupancy
_atom_site_site_symmetry_order
_atom_site_calc_flag
_atom_site_refinement_flags_posn
_atom_site_refinement_flags_adp
_atom_site_refinement_flags_occupancy
_atom_site_disorder_assembly
_atom_site_disorder_group
Ag1 Ag 0.51874(3) 0.28005(3) 0.44123(2) 0.02777(13) Uani 1 1 d . . . . .
S1 S 0.43316(9) -0.10513(11) 0.38589(4) 0.0240(2) Uani 1 1 d . . . . .
F1 F 0.6303(3) -0.1878(3) 0.30414(14) 0.0405(6) Uani 1 1 d . . . . .
F2 F 0.5073(3) -0.3791(3) 0.33995(16) 0.0464(6) Uani 1 1 d . . . . .
F3 F 0.3909(4) -0.2275(4) 0.25650(15) 0.0522(8) Uani 1 1 d . . . . .
O1 O 0.4429(3) 0.0498(3) 0.35598(14) 0.0294(6) Uani 1 1 d . . . . .
O2 O 0.2771(3) -0.1560(4) 0.38902(15) 0.0316(6) Uani 1 1 d . . . . .
O3 O 0.5494(3) -0.1377(4) 0.44899(14) 0.0336(6) Uani 1 1 d . . . . .
N1 N 0.3082(3) 0.4321(4) 0.42733(16) 0.0245(6) Uani 1 1 d . . . . .
N2 N 0.2936(3) 0.5270(4) 0.47886(16) 0.0252(6) Uani 1 1 d . . . . .
N3 N 0.1525(3) 0.5968(4) 0.46293(15) 0.0227(6) Uani 1 1 d . . . . .
N4 N 0.2231(4) 0.7701(4) 0.55876(17) 0.0238(6) Uani 1 1 d . . . . .
N5 N -0.0400(4) 0.7503(4) 0.49549(17) 0.0255(6) Uani 1 1 d . . . . .
C1 C 0.1748(4) 0.4398(4) 0.37462(18) 0.0241(7) Uani 1 1 d . . . . .
C2 C 0.1362(4) 0.3576(5) 0.31009(19) 0.0275(7) Uani 1 1 d . . . . .
H2 H 0.206217 0.285700 0.294889 0.033 Uiso 1 1 calc R U . . .
C3 C -0.0091(5) 0.3869(5) 0.26983(19) 0.0312(8) Uani 1 1 d . . . . .
H3 H -0.041290 0.332841 0.225863 0.037 Uiso 1 1 calc R U . . .
C4 C -0.1113(4) 0.4956(5) 0.2926(2) 0.0315(8) Uani 1 1 d . . . . .
H4 H -0.209227 0.514325 0.262488 0.038 Uiso 1 1 calc R U . . .
C5 C -0.0759(4) 0.5758(5) 0.3565(2) 0.0277(8) Uani 1 1 d . . . . .
H5 H -0.146725 0.646701 0.371813 0.033 Uiso 1 1 calc R U . . .
C6 C 0.0727(4) 0.5451(4) 0.39726(18) 0.0233(7) Uani 1 1 d . . . . .
C7 C -0.0827(4) 0.8575(5) 0.53988(19) 0.0262(7) Uani 1 1 d . . . . .
H7 H -0.188309 0.890599 0.532490 0.031 Uiso 1 1 calc R U . . .
C8 C 0.0226(4) 0.9209(5) 0.59591(19) 0.0276(8) Uani 1 1 d . . . . .
H8 H -0.009276 0.993872 0.627990 0.033 Uiso 1 1 calc R U . . .
C9 C 0.1765(4) 0.8738(5) 0.60349(19) 0.0270(7) Uani 1 1 d . . . . .
H9 H 0.251396 0.916193 0.641431 0.032 Uiso 1 1 calc R U . . .
C10 C 0.1096(4) 0.7127(4) 0.5086(2) 0.0235(7) Uani 1 1 d . . . . .
C11 C 0.4930(5) -0.2313(5) 0.3180(2) 0.0297(8) Uani 1 1 d . . . . .

loop_
_atom_site_aniso_label
_atom_site_aniso_U_11
_atom_site_aniso_U_22
_atom_site_aniso_U_33
_atom_site_aniso_U_23
_atom_site_aniso_U_13
_atom_site_aniso_U_12
Ag1 0.02127(17) 0.0313(2) 0.02985(19) -0.00520(9) 0.00251(12) 0.00235(9)
S1 0.0220(4) 0.0275(5) 0.0226(4) -0.0008(3) 0.0044(3) 0.0003(3)
F1 0.0372(13) 0.0454(15) 0.0440(14) 0.0008(11) 0.0212(11) 0.0064(11)
F2 0.0570(15) 0.0268(14) 0.0607(17) -0.0005(11) 0.0246(13) 0.0058(12)
F3 0.0482(16) 0.068(2) 0.0343(14) -0.0223(12) -0.0087(12) 0.0211(13)
O1 0.0324(13) 0.0257(14) 0.0302(13) -0.0002(10) 0.0058(10) -0.0023(11)
O2 0.0259(12) 0.0343(16) 0.0357(14) 0.0008(12) 0.0085(10) 0.0007(11)
O3 0.0308(12) 0.0446(18) 0.0245(13) 0.0027(11) 0.0027(10) 0.0005(12)
N1 0.0199(13) 0.0257(17) 0.0281(15) -0.0027(12) 0.0051(11) -0.0008(12)
N2 0.0212(13) 0.0246(16) 0.0293(15) -0.0002(12) 0.0030(11) 0.0034(12)
N3 0.0199(13) 0.0235(16) 0.0245(14) 0.0014(11) 0.0035(10) 0.0014(11)
N4 0.0238(14) 0.0265(17) 0.0211(15) 0.0012(11) 0.0038(11) 0.0021(11)
N5 0.0221(15) 0.0277(16) 0.0276(16) 0.0028(12) 0.0074(12) -0.0002(12)
C1 0.0232(15) 0.0257(19) 0.0236(16) 0.0041(13) 0.0048(12) -0.0044(13)
C2 0.0292(17) 0.030(2) 0.0241(17) 0.0012(14) 0.0069(13) -0.0022(15)
C3 0.041(2) 0.031(2) 0.0208(17) -0.0002(14) 0.0013(14) -0.0066(16)
C4 0.0291(17) 0.032(2) 0.0293(18) 0.0060(16) -0.0047(14) -0.0034(15)
C5 0.0220(16) 0.030(2) 0.0295(18) 0.0037(15) 0.0007(13) -0.0004(14)
C6 0.0234(15) 0.0239(19) 0.0219(16) 0.0021(13) 0.0024(12) -0.0040(13)
C7 0.0245(16) 0.026(2) 0.0296(18) 0.0052(14) 0.0080(13) 0.0022(14)
C8 0.0301(17) 0.028(2) 0.0264(17) 0.0031(14) 0.0100(14) 0.0000(15)
C9 0.0302(17) 0.027(2) 0.0242(17) -0.0018(14) 0.0059(13) -0.0029(15)
C10 0.0220(16) 0.023(2) 0.0259(18) 0.0017(13) 0.0069(13) -0.0008(13)
C11 0.028(2) 0.030(2) 0.031(2) 0.0005(15) 0.0066(16) 0.0045(15)

loop_
_atom_type_symbol
_atom_type_description
_atom_type_scat_dispersion_real
_atom_type_scat_dispersion_imag
_atom_type_scat_source
C C 0.0181 0.0091 'International Tables Vol C Tables 4.2.6.8 and 6.1.1.4'
H H 0.0000 0.0000 'International Tables Vol C Tables 4.2.6.8 and 6.1.1.4'
Ag Ag 0.1306 4.2820 'International Tables Vol C Tables 4.2.6.8 and 6.1.1.4'
F F 0.0727 0.0534 'International Tables Vol C Tables 4.2.6.8 and 6.1.1.4'
N N 0.0311 0.0180 'International Tables Vol C Tables 4.2.6.8 and 6.1.1.4'
O O 0.0492 0.0322 'International Tables Vol C Tables 4.2.6.8 and 6.1.1.4'
S S 0.3331 0.5567 'International Tables Vol C Tables 4.2.6.8 and 6.1.1.4'

loop_
_exptl_crystal_face_index_h
_exptl_crystal_face_index_k
_exptl_crystal_face_index_l
_exptl_crystal_face_perp_dist
-2 4 8 0.1393
2 -1 -12 0.1541
2 -5 1 0.2035
0 4 -9 0.2568
-2 0 12 0.1336
-6 0 0 0.0430
6 0 0 0.0430

loop_
_geom_angle_atom_site_label_1
_geom_angle_atom_site_label_2
_geom_angle_atom_site_label_3
_geom_angle
_geom_angle_site_symmetry_1
_geom_angle_site_symmetry_3
_geom_angle_publ_flag
O1 Ag1 O3 94.32(9) . 3_656 ?
O1 Ag1 N2 156.56(9) . 3_666 ?
O3 Ag1 N2 92.51(9) 3_656 3_666 ?
N1 Ag1 O1 105.35(10) . . ?
N1 Ag1 O3 93.61(10) . 3_656 ?
N1 Ag1 N2 96.55(10) . 3_666 ?
N1 Ag1 N4 153.93(11) . 3_666 ?
N4 Ag1 O1 89.69(10) 3_666 . ?
N4 Ag1 O3 106.60(10) 3_666 3_656 ?
N4 Ag1 N2 66.87(10) 3_666 3_666 ?
O1 S1 C11 102.65(17) . . ?
O2 S1 O1 114.63(17) . . ?
O2 S1 O3 115.50(16) . . ?
O2 S1 C11 104.25(18) . . ?
O3 S1 O1 114.64(18) . . ?
O3 S1 C11 102.79(18) . . ?
S1 O1 Ag1 118.95(15) . . ?
S1 O3 Ag1 121.95(16) . 3_656 ?
N2 N1 Ag1 118.1(2) . . ?
N2 N1 C1 109.1(3) . . ?
C1 N1 Ag1 132.5(2) . . ?
N1 N2 Ag1 134.2(2) . 3_666 ?
N1 N2 N3 108.8(3) . . ?
N3 N2 Ag1 107.3(2) . 3_666 ?
N2 N3 C6 110.2(3) . . ?
N2 N3 C10 120.5(3) . . ?
C6 N3 C10 129.1(3) . . ?
C9 N4 Ag1 122.4(2) . 3_666 ?
C10 N4 Ag1 122.0(2) . 3_666 ?
C10 N4 C9 115.0(3) . . ?
C10 N5 C7 115.3(3) . . ?
N1 C1 C2 129.8(3) . . ?
N1 C1 C6 107.9(3) . . ?
C6 C1 C2 122.2(3) . . ?
C3 C2 C1 116.2(4) . . ?
C2 C3 C4 121.3(4) . . ?
C5 C4 C3 123.2(3) . . ?
C4 C5 C6 115.1(4) . . ?
N3 C6 C1 104.0(3) . . ?
N3 C6 C5 134.0(3) . . ?
C1 C6 C5 122.0(3) . . ?
N5 C7 C8 121.9(3) . . ?
C7 C8 C9 117.4(3) . . ?
N4 C9 C8 121.9(3) . . ?
N4 C10 N3 116.7(3) . . ?
N5 C10 N3 114.9(3) . . ?
N5 C10 N4 128.3(4) . . ?
F1 C11 S1 111.1(3) . . ?
F1 C11 F2 107.1(3) . . ?
F1 C11 F3 107.5(3) . . ?
F2 C11 S1 111.3(3) . . ?
F2 C11 F3 107.8(4) . . ?
F3 C11 S1 111.8(3) . . ?

loop_
_geom_bond_atom_site_label_1
_geom_bond_atom_site_label_2
_geom_bond_distance
_geom_bond_site_symmetry_2
_geom_bond_publ_flag
Ag1 O1 2.558(3) . ?
Ag1 O3 2.578(3) 3_656 ?
Ag1 N1 2.228(3) . ?
Ag1 N2 2.606(3) 3_666 ?
Ag1 N4 2.295(3) 3_666 ?
S1 O1 1.452(3) . ?
S1 O2 1.443(3) . ?
S1 O3 1.446(3) . ?
S1 C11 1.831(4) . ?
F1 C11 1.328(5) . ?
F2 C11 1.331(5) . ?
F3 C11 1.331(5) . ?
N1 N2 1.296(4) . ?
N1 C1 1.389(4) . ?
N2 N3 1.352(4) . ?
N3 C6 1.383(4) . ?
N3 C10 1.413(5) . ?
N4 C9 1.343(5) . ?
N4 C10 1.335(5) . ?
N5 C7 1.345(5) . ?
N5 C10 1.324(5) . ?
C1 C2 1.399(5) . ?
C1 C6 1.391(5) . ?
C2 C3 1.377(5) . ?
C3 C4 1.412(6) . ?
C4 C5 1.377(6) . ?
C5 C6 1.408(5) . ?
C7 C8 1.381(5) . ?
C8 C9 1.385(5) . ?

loop_
_exptl_oxdiff_crystal_face_indexfrac_h
_exptl_oxdiff_crystal_face_indexfrac_k
_exptl_oxdiff_crystal_face_indexfrac_l
_exptl_oxdiff_crystal_face_x
_exptl_oxdiff_crystal_face_y
_exptl_oxdiff_crystal_face_z
-2.2737 3.8926 8.0662 0.6299 -0.4842 0.6072
1.6833 -0.9521 -12.0538 -0.7940 0.6079 0.0016
1.7417 -5.2345 0.9212 -0.1001 0.0798 -0.9918
-0.3407 3.7485 -8.7672 -0.4430 0.3365 0.8310
-1.5210 0.4326 12.2396 0.7901 -0.6046 -0.1014
-5.5567 -0.1116 -0.1648 -0.4975 -0.8154 0.2961
5.5567 0.1116 0.1648 0.4975 0.8154 -0.2961
